data_4504848
loop_
_publ_author_name
'Liu, Yu'
'Wang, Hao'
'Zhang, Heng-Yi'
'Wang, Li-Hua'

_publ_section_title
;
 Layered Assembly Formed by Benzyl Viologen
 andp-Sulfonatothiacalix[4]arene and Their Complexation Thermodynamics
;
_journal_issue 1
_journal_name_full 'Crystal Growth &amp; Design'
_journal_page_first 231
_journal_paper_doi 10.1021/cg0342157
_journal_volume 5
_journal_year 2005
_chemical_formula_sum 'C72 H74 N4 Na O25.5 S8'
_chemical_formula_weight 1682.82
_chemical_name_systematic
; 
 ? 
;
_space_group_IT_number 14
_symmetry_cell_setting monoclinic
_symmetry_space_group_name_Hall '-P 2ybc'
_symmetry_space_group_name_H-M 'P 1 21/c 1'
_atom_sites_solution_hydrogens geom
_atom_sites_solution_primary direct
_atom_sites_solution_secondary difmap
_audit_creation_method SHELXL-97
_cell_angle_alpha 90.00
_cell_angle_beta 102.290(5)
_cell_angle_gamma 90.00
_cell_formula_units_Z 4
_cell_length_a 15.099(4)
_cell_length_b 35.962(10)
_cell_length_c 14.662(4)
_cell_measurement_reflns_used 983
_cell_measurement_temperature 293(2)
_cell_measurement_theta_max 20.09
_cell_measurement_theta_min 2.45
_cell_volume 7779(4)
_computing_cell_refinement 'Bruker SMART'
_computing_data_collection 'Bruker SMART'
_computing_data_reduction 'Bruker SAINT'
_computing_molecular_graphics 'Bruker SHELXTL'
_computing_publication_material 'Bruker SHELXTL'
_computing_structure_refinement 'SHELXL-97 (Sheldrick, 1997)'
_computing_structure_solution 'SHELXS-97 (Sheldrick, 1990)'
_diffrn_ambient_temperature 293(2)
_diffrn_measured_fraction_theta_full 0.995
_diffrn_measured_fraction_theta_max 0.995
_diffrn_measurement_device_type 'CCD area detector'
_diffrn_measurement_method 'phi and omega scans'
_diffrn_radiation_monochromator graphite
_diffrn_radiation_source 'fine-focus sealed tube'
_diffrn_radiation_type MoK\a
_diffrn_radiation_wavelength 0.71073
_diffrn_reflns_av_R_equivalents 0.0830
_diffrn_reflns_av_sigmaI/netI 0.1110
_diffrn_reflns_limit_h_max 17
_diffrn_reflns_limit_h_min -17
_diffrn_reflns_limit_k_max 42
_diffrn_reflns_limit_k_min -20
_diffrn_reflns_limit_l_max 17
_diffrn_reflns_limit_l_min -17
_diffrn_reflns_number 39242
_diffrn_reflns_theta_full 25.00
_diffrn_reflns_theta_max 25.00
_diffrn_reflns_theta_min 2.19
_exptl_absorpt_coefficient_mu 0.316
_exptl_absorpt_correction_T_max 1.000000
_exptl_absorpt_correction_T_min 0.838302
_exptl_absorpt_correction_type multi-scan
_exptl_absorpt_process_details SADABS
_exptl_crystal_density_diffrn 1.437
_exptl_crystal_density_meas 0
_exptl_crystal_density_method 'not measured'
_exptl_crystal_F_000 3508
_exptl_crystal_size_max 0.24
_exptl_crystal_size_mid 0.22
_exptl_crystal_size_min 0.20
_refine_diff_density_max 0.520
_refine_diff_density_min -0.412
_refine_diff_density_rms 0.071
_refine_ls_extinction_coef 0.00013(17)
_refine_ls_extinction_expression Fc^*^=kFc[1+0.001xFc^2^\l^3^/sin(2\q)]^-1/4^
_refine_ls_extinction_method SHELXL
_refine_ls_goodness_of_fit_ref 1.029
_refine_ls_hydrogen_treatment mixed
_refine_ls_matrix_type full
_refine_ls_number_parameters 1064
_refine_ls_number_reflns 13632
_refine_ls_number_restraints 254
_refine_ls_restrained_S_all 1.037
_refine_ls_R_factor_all 0.1602
_refine_ls_R_factor_gt 0.0809
_refine_ls_shift/su_max 0.002
_refine_ls_shift/su_mean 0.000
_refine_ls_structure_factor_coef Fsqd
_refine_ls_weighting_details 'calc w=1/[\s^2^(Fo^2^)+(0.0809P)^2^+11.8434P] where P=(Fo^2^+2Fc^2^)/3'
_refine_ls_weighting_scheme calc
_refine_ls_wR_factor_gt 0.1710
_refine_ls_wR_factor_ref 0.2094
_reflns_number_gt 7293
_reflns_number_total 13632
_reflns_threshold_expression >2sigma(I)
_cod_data_source_file cg0342157si20031112_022033.cif
_cod_data_source_block 021118c
_cod_depositor_comments
;
The following automatic conversions were performed:

'_symmetry_cell_setting' value 'Monoclinic' changed to 'monoclinic'
according to /home/saulius/struct/CIF-dictionaries/cif_core.dic
dictionary named 'cif_core.dic' version 2.4.1 from
2010-06-29.

'_exptl_absorpt_correction_type' value 'MULTI-SCAN'
changed to 'multi-scan' according to
/home/saulius/struct/CIF-dictionaries/cif_core.dic dictionary named
'cif_core.dic' version 2.4.1 from 2010-06-29.

Automatic conversion script
Id: cif_fix_values 1715 2011-07-08 13:25:40Z adriana 
;
_cod_original_sg_symbol_H-M P2(1)/c
_cod_original_formula_sum 'C72 H74 N4 Na O25.50 S8'
_cod_database_code 4504848

loop_
_symmetry_equiv_pos_as_xyz
'x, y, z'
'-x, y+1/2, -z+1/2'
'-x, -y, -z'
'x, -y-1/2, z-1/2'

loop_
_atom_site_label
_atom_site_type_symbol
_atom_site_fract_x
_atom_site_fract_y
_atom_site_fract_z
_atom_site_U_iso_or_equiv
_atom_site_adp_type
_atom_site_occupancy
_atom_site_symmetry_multiplicity
_atom_site_calc_flag
_atom_site_refinement_flags
_atom_site_disorder_assembly
_atom_site_disorder_group
S1 S 1.01579(9) 0.55281(4) 0.57460(10) 0.0378(4) Uani 1 1 d . . .
S2 S 0.70067(10) 0.58593(5) 0.32422(10) 0.0439(4) Uani 1 1 d . . .
S3 S 0.50964(9) 0.53362(4) 0.58080(10) 0.0412(4) Uani 1 1 d . . .
S4 S 0.82713(10) 0.52052(5) 0.84935(10) 0.0495(4) Uani 1 1 d . . .
S5 S 0.94996(11) 0.69481(4) 0.44552(12) 0.0496(4) Uani 1 1 d . . .
S6 S 0.37624(12) 0.64772(5) 0.34427(19) 0.0810(7) Uani 1 1 d D . .
S7 S 0.63274(14) 0.65080(5) 0.80422(13) 0.0618(5) Uani 1 1 d . . .
S8 S 1.16823(11) 0.58118(5) 0.93680(11) 0.0525(5) Uani 1 1 d D . .
O1 O 0.8248(2) 0.54104(10) 0.4766(2) 0.0357(9) Uani 1 1 d . . .
H1A H 0.7713 0.5413 0.4800 0.054 Uiso 1 1 calc R . .
O2 O 0.6622(2) 0.53798(11) 0.4881(3) 0.0461(10) Uani 1 1 d . . .
O3 O 0.6639(3) 0.49421(11) 0.6984(3) 0.0508(11) Uani 1 1 d . . .
H3B H 0.6835 0.4819 0.7453 0.076 Uiso 1 1 calc R . .
O4 O 0.8538(2) 0.52736(11) 0.6558(3) 0.0434(10) Uani 1 1 d . . .
H4A H 0.8552 0.5346 0.6032 0.065 Uiso 1 1 calc R . .
O5 O 1.0362(3) 0.69190(13) 0.4182(4) 0.0892(18) Uani 1 1 d . . .
O6 O 0.9586(4) 0.71072(13) 0.5364(4) 0.0858(17) Uani 1 1 d . . .
O7 O 0.8818(3) 0.71343(12) 0.3776(3) 0.0684(14) Uani 1 1 d . . .
O8 O 0.3039(8) 0.6277(5) 0.2921(10) 0.052(5) Uani 0.41(2) 1 d PDU A 1
O9 O 0.3550(12) 0.6626(5) 0.4309(9) 0.097(8) Uani 0.41(2) 1 d PDU A 1
O10 O 0.411(2) 0.6766(7) 0.2959(15) 0.054(6) Uani 0.41(2) 1 d PDU A 1
O8' O 0.3230(14) 0.6317(4) 0.2624(12) 0.237(14) Uani 0.59(2) 1 d PDU A 2
O9' O 0.3276(12) 0.6541(5) 0.4152(12) 0.226(13) Uani 0.59(2) 1 d PDU A 2
O10' O 0.4211(19) 0.6807(5) 0.3229(14) 0.074(6) Uani 0.59(2) 1 d PDU A 2
O11 O 0.7175(4) 0.66403(14) 0.8585(4) 0.0936(18) Uani 1 1 d . . .
O12 O 0.5633(4) 0.64743(15) 0.8586(4) 0.0917(18) Uani 1 1 d . . .
O13 O 0.6012(3) 0.67176(13) 0.7190(3) 0.0705(14) Uani 1 1 d . . .
O14 O 1.2047(5) 0.54828(15) 0.9839(5) 0.091(3) Uani 0.854(13) 1 d PDU B 1
O15 O 1.1375(4) 0.6065(2) 1.0006(5) 0.079(3) Uani 0.854(13) 1 d PDU B 1
O16 O 1.2273(5) 0.5988(3) 0.8870(4) 0.090(3) Uani 0.854(13) 1 d PDU B 1
O14' O 1.2357(15) 0.5562(7) 0.919(2) 0.060(11) Uani 0.146(13) 1 d PDU B 2
O15' O 1.149(2) 0.5776(11) 1.0258(10) 0.064(13) Uani 0.146(13) 1 d PDU B 2
O16' O 1.183(2) 0.6182(4) 0.911(2) 0.064(13) Uani 0.146(13) 1 d PDU B 2
C1 C 0.8518(3) 0.57506(15) 0.4664(4) 0.0313(13) Uani 1 1 d . . .
C2 C 0.9378(3) 0.58699(15) 0.5162(3) 0.0306(12) Uani 1 1 d . . .
C3 C 0.9663(4) 0.62352(15) 0.5108(4) 0.0343(13) Uani 1 1 d . . .
H3A H 1.0221 0.6311 0.5462 0.041 Uiso 1 1 calc R . .
C4 C 0.9121(4) 0.64859(15) 0.4530(4) 0.0341(13) Uani 1 1 d . . .
C5 C 0.8298(4) 0.63720(16) 0.4007(4) 0.0371(14) Uani 1 1 d . . .
H5A H 0.7942 0.6540 0.3606 0.044 Uiso 1 1 calc R . .
C6 C 0.7989(4) 0.60102(15) 0.4067(4) 0.0330(13) Uani 1 1 d . . .
C7 C 0.5998(3) 0.56364(15) 0.4539(4) 0.0333(13) Uani 1 1 d . . .
C8 C 0.6094(4) 0.58887(15) 0.3830(4) 0.0369(14) Uani 1 1 d . A .
C9 C 0.5415(4) 0.61398(17) 0.3507(4) 0.0461(16) Uani 1 1 d . . .
H9A H 0.5480 0.6306 0.3039 0.055 Uiso 1 1 calc R A .
C10 C 0.4638(4) 0.61522(17) 0.3861(5) 0.0479(16) Uani 1 1 d . A .
C11 C 0.4544(4) 0.59102(16) 0.4572(5) 0.0469(16) Uani 1 1 d . . .
H11A H 0.4027 0.5922 0.4821 0.056 Uiso 1 1 calc R A .
C12 C 0.5217(3) 0.56509(16) 0.4915(4) 0.0380(14) Uani 1 1 d . A .
C13 C 0.6637(4) 0.53040(16) 0.7214(4) 0.0345(13) Uani 1 1 d . . .
C14 C 0.5937(4) 0.55239(16) 0.6727(4) 0.0369(14) Uani 1 1 d . . .
C15 C 0.5878(4) 0.58975(17) 0.6978(4) 0.0430(15) Uani 1 1 d . . .
H15A H 0.5399 0.6042 0.6663 0.052 Uiso 1 1 calc R . .
C16 C 0.6524(4) 0.60541(17) 0.7688(4) 0.0445(15) Uani 1 1 d . . .
C17 C 0.7231(4) 0.58405(18) 0.8138(4) 0.0484(16) Uani 1 1 d . . .
H17A H 0.7665 0.5946 0.8613 0.058 Uiso 1 1 calc R . .
C18 C 0.7323(4) 0.54686(17) 0.7907(4) 0.0399(14) Uani 1 1 d . . .
C19 C 0.9245(3) 0.54171(14) 0.7174(4) 0.0299(12) Uani 1 1 d . . .
C20 C 0.9197(4) 0.54205(15) 0.8116(4) 0.0368(14) Uani 1 1 d . B .
C21 C 0.9925(4) 0.55492(17) 0.8781(4) 0.0436(15) Uani 1 1 d . . .
H21A H 0.9892 0.5551 0.9407 0.052 Uiso 1 1 calc R B .
C22 C 1.0701(4) 0.56753(15) 0.8521(4) 0.0381(14) Uani 1 1 d . B .
C23 C 1.0743(4) 0.56812(14) 0.7590(4) 0.0342(13) Uani 1 1 d . . .
H23A H 1.1261 0.5770 0.7416 0.041 Uiso 1 1 calc R B .
C24 C 1.0025(3) 0.55561(15) 0.6916(4) 0.0321(13) Uani 1 1 d . B .
N1 N 0.6274(4) 0.73494(14) 0.4106(3) 0.0499(13) Uani 1 1 d . . .
N2 N 0.9153(4) 0.67152(15) 0.8167(4) 0.0586(15) Uani 1 1 d . . .
C25 C 0.6055(5) 0.70368(19) 0.4491(5) 0.0594(19) Uani 1 1 d . . .
H25A H 0.5524 0.6913 0.4221 0.071 Uiso 1 1 calc R . .
C26 C 0.6602(5) 0.68970(18) 0.5277(4) 0.0561(18) Uani 1 1 d . . .
H26A H 0.6455 0.6673 0.5526 0.067 Uiso 1 1 calc R . .
C27 C 0.7385(4) 0.70902(17) 0.5711(4) 0.0456(15) Uani 1 1 d . . .
C28 C 0.7569(5) 0.74155(17) 0.5297(5) 0.0520(17) Uani 1 1 d . . .
H28A H 0.8075 0.7554 0.5574 0.062 Uiso 1 1 calc R . .
C29 C 0.7027(5) 0.75405(18) 0.4488(5) 0.0533(17) Uani 1 1 d . . .
H29A H 0.7178 0.7756 0.4204 0.064 Uiso 1 1 calc R . .
C30 C 0.5678(5) 0.74830(19) 0.3222(4) 0.0614(19) Uani 1 1 d . . .
H30A H 0.5803 0.7744 0.3138 0.074 Uiso 1 1 calc R . .
H30B H 0.5051 0.7462 0.3275 0.074 Uiso 1 1 calc R . .
C31 C 0.5807(4) 0.72705(17) 0.2380(4) 0.0453(15) Uani 1 1 d . . .
C32 C 0.6524(5) 0.7046(2) 0.2363(5) 0.069(2) Uani 1 1 d . . .
H32A H 0.6981 0.7020 0.2896 0.083 Uiso 1 1 calc R . .
C33 C 0.6582(7) 0.6854(3) 0.1561(7) 0.092(3) Uani 1 1 d . . .
H33A H 0.7058 0.6690 0.1564 0.111 Uiso 1 1 calc R . .
C34 C 0.5941(8) 0.6907(3) 0.0767(6) 0.086(3) Uani 1 1 d . . .
H34A H 0.5986 0.6781 0.0225 0.103 Uiso 1 1 calc R . .
C35 C 0.5251(8) 0.7136(3) 0.0757(6) 0.101(3) Uani 1 1 d . . .
H35A H 0.4820 0.7173 0.0209 0.122 Uiso 1 1 calc R . .
C36 C 0.5177(6) 0.7320(2) 0.1569(6) 0.082(2) Uani 1 1 d . . .
H36A H 0.4691 0.7480 0.1561 0.099 Uiso 1 1 calc R . .
C37 C 0.8827(5) 0.64749(19) 0.7472(5) 0.0602(19) Uani 1 1 d . . .
H37A H 0.9003 0.6227 0.7536 0.072 Uiso 1 1 calc R . .
C38 C 0.8247(5) 0.65860(17) 0.6679(4) 0.0528(17) Uani 1 1 d . . .
H38A H 0.8032 0.6415 0.6208 0.063 Uiso 1 1 calc R . .
C39 C 0.7977(4) 0.69532(16) 0.6571(4) 0.0454(15) Uani 1 1 d . . .
C40 C 0.8315(4) 0.71984(18) 0.7296(4) 0.0546(17) Uani 1 1 d . . .
H40A H 0.8150 0.7448 0.7243 0.066 Uiso 1 1 calc R . .
C41 C 0.8892(5) 0.70720(19) 0.8088(5) 0.0608(19) Uani 1 1 d . . .
H41A H 0.9105 0.7236 0.8576 0.073 Uiso 1 1 calc R . .
C42 C 0.9866(6) 0.6596(3) 0.8983(5) 0.086(3) Uani 1 1 d . . .
H42A H 0.9969 0.6331 0.8935 0.103 Uiso 1 1 calc R . .
H42B H 1.0428 0.6723 0.8960 0.103 Uiso 1 1 calc R . .
C43 C 0.9630(5) 0.66733(18) 0.9889(3) 0.066(2) Uani 1 1 d G . .
C44 C 0.9016(4) 0.64355(19) 1.0174(5) 0.117(4) Uani 1 1 d G . .
H44A H 0.8742 0.6246 0.9780 0.140 Uiso 1 1 calc R . .
C45 C 0.8810(5) 0.6481(3) 1.1047(6) 0.177(7) Uani 1 1 d G . .
H45A H 0.8399 0.6321 1.1238 0.213 Uiso 1 1 calc R . .
C46 C 0.9218(7) 0.6763(3) 1.1635(4) 0.176(8) Uani 1 1 d G . .
H46A H 0.9080 0.6794 1.2220 0.211 Uiso 1 1 calc R . .
C47 C 0.9832(7) 0.7001(2) 1.1350(5) 0.202(10) Uani 1 1 d G . .
H47A H 1.0106 0.7190 1.1743 0.243 Uiso 1 1 calc R . .
C48 C 1.0038(6) 0.69562(17) 1.0477(6) 0.154(6) Uani 1 1 d G . .
H48A H 1.0449 0.7115 1.0286 0.185 Uiso 1 1 calc R . .
N3 N 0.6349(4) 0.46068(15) 0.2022(4) 0.0557(14) Uani 1 1 d . . .
N4 N 0.8522(3) 0.40610(13) 0.6489(3) 0.0400(12) Uani 1 1 d . . .
C49 C 0.6235(4) 0.42587(19) 0.2292(5) 0.0585(19) Uani 1 1 d . . .
H49A H 0.5872 0.4097 0.1878 0.070 Uiso 1 1 calc R . .
C50 C 0.6638(4) 0.41345(17) 0.3159(4) 0.0470(16) Uani 1 1 d . . .
H50A H 0.6551 0.3891 0.3332 0.056 Uiso 1 1 calc R . .
C51 C 0.7182(3) 0.43744(16) 0.3786(4) 0.0360(14) Uani 1 1 d . . .
C52 C 0.7304(4) 0.47287(16) 0.3481(4) 0.0418(15) Uani 1 1 d . . .
H52A H 0.7682 0.4893 0.3873 0.050 Uiso 1 1 calc R . .
C53 C 0.6875(4) 0.48410(18) 0.2609(4) 0.0514(17) Uani 1 1 d . . .
H53A H 0.6950 0.5084 0.2421 0.062 Uiso 1 1 calc R . .
C54 C 0.5920(6) 0.4723(2) 0.1038(5) 0.091(3) Uani 1 1 d . . .
H54A H 0.6303 0.4642 0.0622 0.110 Uiso 1 1 calc R . .
H54B H 0.5339 0.4600 0.0848 0.110 Uiso 1 1 calc R . .
C55 C 0.5784(5) 0.5129(2) 0.0943(5) 0.062(2) Uani 1 1 d . . .
C56 C 0.6315(6) 0.5326(4) 0.0465(6) 0.103(3) Uani 1 1 d . . .
H56A H 0.6757 0.5203 0.0226 0.123 Uiso 1 1 calc R . .
C57 C 0.6204(10) 0.5712(5) 0.0328(9) 0.137(6) Uani 1 1 d . . .
H57A H 0.6558 0.5849 0.0003 0.165 Uiso 1 1 calc R . .
C58 C 0.5560(12) 0.5867(3) 0.0694(10) 0.133(6) Uani 1 1 d . . .
H58A H 0.5473 0.6122 0.0606 0.160 Uiso 1 1 calc R . .
C59 C 0.5021(8) 0.5692(3) 0.1180(7) 0.115(4) Uani 1 1 d . . .
H59A H 0.4588 0.5819 0.1423 0.138 Uiso 1 1 calc R . .
C60 C 0.5146(6) 0.5304(3) 0.1303(5) 0.078(2) Uani 1 1 d . . .
H60A H 0.4789 0.5170 0.1631 0.094 Uiso 1 1 calc R . .
C61 C 0.8446(4) 0.38160(17) 0.5792(4) 0.0440(15) Uani 1 1 d . . .
H61A H 0.8703 0.3581 0.5908 0.053 Uiso 1 1 calc R . .
C62 C 0.7991(4) 0.39071(16) 0.4905(4) 0.0444(15) Uani 1 1 d . . .
H62A H 0.7932 0.3733 0.4426 0.053 Uiso 1 1 calc R . .
C63 C 0.7623(3) 0.42583(15) 0.4729(4) 0.0350(13) Uani 1 1 d . . .
C64 C 0.7687(4) 0.45022(15) 0.5474(4) 0.0378(14) Uani 1 1 d . . .
H64A H 0.7423 0.4737 0.5380 0.045 Uiso 1 1 calc R . .
C65 C 0.8136(4) 0.43971(17) 0.6345(4) 0.0437(15) Uani 1 1 d . . .
H65A H 0.8175 0.4561 0.6843 0.052 Uiso 1 1 calc R . .
C66 C 0.9049(4) 0.39657(18) 0.7445(4) 0.0547(17) Uani 1 1 d . . .
H66A H 0.9296 0.3717 0.7440 0.066 Uiso 1 1 calc R . .
H66B H 0.8648 0.3969 0.7881 0.066 Uiso 1 1 calc R . .
C67 C 0.9807(4) 0.42380(18) 0.7757(4) 0.0471(16) Uani 1 1 d . . .
C68 C 1.0363(5) 0.4338(2) 0.7168(5) 0.073(2) Uani 1 1 d . . .
H68A H 1.0268 0.4234 0.6574 0.088 Uiso 1 1 calc R . .
C69 C 1.1056(5) 0.4587(2) 0.7442(6) 0.078(2) Uani 1 1 d . . .
H69A H 1.1421 0.4654 0.7032 0.093 Uiso 1 1 calc R . .
C70 C 1.1209(5) 0.4735(2) 0.8320(5) 0.068(2) Uani 1 1 d . . .
H70A H 1.1704 0.4890 0.8526 0.081 Uiso 1 1 calc R . .
C71 C 1.0636(6) 0.4656(3) 0.8884(5) 0.090(3) Uani 1 1 d . . .
H71A H 1.0718 0.4768 0.9468 0.109 Uiso 1 1 calc R . .
C72 C 0.9930(6) 0.4411(2) 0.8602(5) 0.081(3) Uani 1 1 d . . .
H72A H 0.9532 0.4364 0.8993 0.097 Uiso 1 1 calc R . .
Na1 Na 0.3058(3) 0.80281(11) 0.2092(4) 0.1380(15) Uani 1 1 d U . .
O17 O 0.2163(7) 0.7946(3) 0.0518(7) 0.209(4) Uani 1 1 d U C .
H17B H 0.1958 0.7732 0.0337 0.251 Uiso 1 1 d R . .
H17C H 0.2487 0.8064 0.0207 0.251 Uiso 1 1 d R . .
O18 O 0.2951(10) 0.7404(3) 0.2348(18) 0.264(8) Uani 0.818(17) 1 d PU C 1
H18A H 0.3162 0.7307 0.2879 0.316 Uiso 0.818(17) 1 d PR C 1
H18B H 0.2694 0.7268 0.1895 0.316 Uiso 0.818(17) 1 d PR C 1
O18' O 0.352(5) 0.754(2) 0.347(6) 0.247(14) Uani 0.182(17) 1 d PU C 2
H18C H 0.3339 0.7317 0.3342 0.296 Uiso 0.182(17) 1 d PR C 2
H18D H 0.3283 0.7607 0.3922 0.296 Uiso 0.182(17) 1 d PR C 2
O19 O 0.3953(6) 0.8227(4) 0.3472(7) 0.219(4) Uani 1 1 d U C .
H19A H 0.4117 0.8076 0.3922 0.262 Uiso 1 1 d R . .
H19B H 0.4123 0.8452 0.3530 0.262 Uiso 1 1 d R . .
O20 O 0.4127(4) 0.82722(17) 0.1337(5) 0.112(2) Uani 1 1 d U C .
H20A H 0.4667 0.8190 0.1461 0.134 Uiso 1 1 d R . .
H20B H 0.3977 0.8443 0.0932 0.134 Uiso 1 1 d R . .
O21 O 0.2032(4) 0.84945(16) 0.2310(5) 0.1068(19) Uani 1 1 d U C .
H21B H 0.1926 0.8635 0.1833 0.160 Uiso 1 1 d R . .
H21C H 0.1540 0.8395 0.2380 0.160 Uiso 1 1 d R . .
O22 O 1.2802(4) 0.56071(15) 1.1807(4) 0.0947(18) Uani 1 1 d . . .
O23 O 0.0585(5) 0.8029(2) 0.2107(5) 0.153(3) Uani 1 1 d . . .
O24 O 0.1154(7) 0.7523(3) 0.3449(6) 0.189(4) Uani 1 1 d . . .
O25 O 0.2646(11) 0.7752(4) 0.4761(12) 0.160(6) Uani 0.50 1 d P . .
O26 O 0.3155(14) 0.8421(6) 0.5262(16) 0.202(8) Uani 0.50 1 d PU . .
O26' O 0.2383(13) 0.8343(5) 0.6058(13) 0.171(6) Uani 0.50 1 d PU . .

loop_
_atom_site_aniso_label
_atom_site_aniso_U_11
_atom_site_aniso_U_22
_atom_site_aniso_U_33
_atom_site_aniso_U_23
_atom_site_aniso_U_13
_atom_site_aniso_U_12
S1 0.0330(8) 0.0440(9) 0.0365(8) 0.0049(7) 0.0078(6) 0.0053(7)
S2 0.0388(9) 0.0580(10) 0.0318(8) 0.0019(8) 0.0007(6) -0.0054(7)
S3 0.0319(8) 0.0475(9) 0.0425(9) -0.0062(7) 0.0042(6) -0.0116(7)
S4 0.0404(9) 0.0707(12) 0.0351(9) 0.0135(8) 0.0031(7) -0.0168(8)
S5 0.0535(10) 0.0320(8) 0.0633(11) 0.0045(8) 0.0123(9) -0.0030(7)
S6 0.0320(10) 0.0507(12) 0.150(2) 0.0289(14) -0.0045(12) -0.0023(9)
S7 0.0818(14) 0.0516(11) 0.0527(11) -0.0200(9) 0.0157(10) -0.0062(10)
S8 0.0414(10) 0.0648(12) 0.0441(10) 0.0032(9) -0.0071(8) -0.0130(9)
O1 0.029(2) 0.040(2) 0.037(2) 0.0003(18) 0.0066(17) -0.0035(17)
O2 0.040(2) 0.048(2) 0.051(3) 0.013(2) 0.0112(19) 0.010(2)
O3 0.053(3) 0.045(3) 0.048(3) -0.003(2) -0.005(2) -0.003(2)
O4 0.042(2) 0.057(3) 0.031(2) 0.0017(19) 0.0066(18) -0.014(2)
O5 0.067(3) 0.049(3) 0.168(6) 0.023(3) 0.063(4) -0.003(3)
O6 0.123(5) 0.048(3) 0.076(4) -0.013(3) -0.002(3) -0.013(3)
O7 0.075(3) 0.039(3) 0.085(4) 0.021(2) 0.003(3) 0.004(2)
O8 0.011(6) 0.064(8) 0.080(8) 0.012(6) 0.008(5) -0.008(5)
O9 0.113(15) 0.106(14) 0.067(10) -0.061(10) 0.005(9) 0.058(11)
O10 0.030(9) 0.043(11) 0.082(12) 0.028(9) -0.005(10) -0.010(7)
O8' 0.178(17) 0.052(8) 0.37(3) 0.048(14) -0.186(18) -0.010(10)
O9' 0.081(10) 0.182(16) 0.47(3) 0.21(2) 0.178(16) 0.080(10)
O10' 0.053(10) 0.048(8) 0.111(12) 0.011(8) -0.007(10) -0.011(6)
O11 0.101(4) 0.065(3) 0.101(4) -0.045(3) -0.010(3) -0.013(3)
O12 0.131(5) 0.082(4) 0.081(4) -0.017(3) 0.064(4) 0.007(3)
O13 0.099(4) 0.053(3) 0.061(3) -0.009(3) 0.020(3) 0.001(3)
O14 0.094(5) 0.069(4) 0.083(6) 0.015(4) -0.039(4) 0.003(4)
O15 0.073(4) 0.101(6) 0.054(4) -0.028(4) -0.005(3) -0.005(4)
O16 0.061(5) 0.156(8) 0.045(4) 0.015(4) -0.006(3) -0.056(5)
O14' 0.048(13) 0.058(13) 0.065(14) 0.005(9) -0.006(9) 0.004(9)
O15' 0.06(2) 0.10(3) 0.024(16) 0.020(18) -0.010(14) -0.03(2)
O16' 0.027(19) 0.029(17) 0.12(3) 0.003(17) -0.024(18) -0.014(13)
C1 0.034(3) 0.034(3) 0.026(3) 0.002(3) 0.009(2) 0.001(3)
C2 0.035(3) 0.036(3) 0.022(3) 0.003(2) 0.008(2) -0.001(3)
C3 0.031(3) 0.042(3) 0.031(3) -0.002(3) 0.008(2) -0.008(3)
C4 0.035(3) 0.032(3) 0.036(3) 0.004(3) 0.010(3) 0.001(3)
C5 0.038(3) 0.042(3) 0.033(3) 0.011(3) 0.012(3) 0.005(3)
C6 0.037(3) 0.037(3) 0.026(3) 0.005(3) 0.009(2) -0.004(3)
C7 0.030(3) 0.036(3) 0.030(3) -0.005(3) -0.003(2) -0.003(3)
C8 0.031(3) 0.038(3) 0.038(3) -0.002(3) -0.002(2) -0.005(3)
C9 0.035(4) 0.044(4) 0.052(4) 0.008(3) -0.009(3) -0.012(3)
C10 0.023(3) 0.041(4) 0.073(5) 0.005(3) -0.004(3) -0.003(3)
C11 0.031(3) 0.040(4) 0.066(4) -0.006(3) 0.003(3) -0.007(3)
C12 0.024(3) 0.042(3) 0.045(3) -0.006(3) 0.001(3) -0.007(3)
C13 0.032(3) 0.044(4) 0.029(3) -0.005(3) 0.012(2) -0.009(3)
C14 0.029(3) 0.044(4) 0.038(3) -0.010(3) 0.009(3) -0.009(3)
C15 0.040(3) 0.048(4) 0.043(4) -0.001(3) 0.012(3) -0.003(3)
C16 0.053(4) 0.043(4) 0.039(4) -0.012(3) 0.011(3) -0.015(3)
C17 0.051(4) 0.061(4) 0.034(3) -0.010(3) 0.010(3) -0.021(3)
C18 0.043(3) 0.052(4) 0.026(3) -0.006(3) 0.011(3) -0.015(3)
C19 0.030(3) 0.029(3) 0.028(3) 0.004(2) -0.002(2) -0.001(2)
C20 0.040(3) 0.039(3) 0.031(3) 0.006(3) 0.004(3) -0.006(3)
C21 0.044(4) 0.061(4) 0.023(3) 0.003(3) 0.002(3) -0.010(3)
C22 0.034(3) 0.041(3) 0.034(3) -0.001(3) -0.005(3) -0.009(3)
C23 0.027(3) 0.032(3) 0.041(3) 0.008(3) -0.002(3) 0.000(2)
C24 0.030(3) 0.036(3) 0.029(3) 0.007(3) 0.004(2) 0.004(2)
N1 0.066(4) 0.040(3) 0.044(3) -0.003(3) 0.012(3) 0.000(3)
N2 0.074(4) 0.051(4) 0.047(3) -0.002(3) 0.004(3) 0.014(3)
C25 0.072(5) 0.056(4) 0.046(4) 0.007(4) 0.003(4) -0.018(4)
C26 0.076(5) 0.046(4) 0.048(4) 0.001(3) 0.015(4) -0.018(4)
C27 0.061(4) 0.040(4) 0.038(4) -0.005(3) 0.014(3) -0.003(3)
C28 0.060(4) 0.038(4) 0.057(4) -0.002(3) 0.011(3) -0.008(3)
C29 0.071(5) 0.039(4) 0.054(4) 0.003(3) 0.022(4) -0.003(3)
C30 0.074(5) 0.052(4) 0.055(4) 0.004(4) 0.005(4) 0.011(4)
C31 0.046(4) 0.043(4) 0.046(4) 0.010(3) 0.005(3) -0.004(3)
C32 0.068(5) 0.078(5) 0.056(5) -0.010(4) 0.004(4) 0.016(4)
C33 0.116(8) 0.088(7) 0.082(7) -0.002(5) 0.042(6) 0.019(5)
C34 0.137(9) 0.075(6) 0.051(5) -0.009(5) 0.030(6) -0.034(6)
C35 0.118(8) 0.114(8) 0.058(6) -0.011(6) -0.015(5) -0.016(7)
C36 0.086(6) 0.085(6) 0.064(5) 0.002(5) -0.011(4) 0.014(5)
C37 0.087(5) 0.044(4) 0.052(4) -0.005(4) 0.020(4) 0.007(4)
C38 0.081(5) 0.041(4) 0.036(4) -0.004(3) 0.012(3) 0.001(3)
C39 0.060(4) 0.039(4) 0.038(4) -0.005(3) 0.013(3) 0.003(3)
C40 0.067(4) 0.043(4) 0.052(4) -0.012(3) 0.006(4) 0.005(3)
C41 0.070(5) 0.053(4) 0.052(4) -0.019(4) -0.003(4) 0.005(4)
C42 0.089(6) 0.097(7) 0.064(5) 0.002(5) 0.004(5) 0.034(5)
C43 0.087(6) 0.053(4) 0.046(4) 0.002(4) -0.009(4) 0.023(4)
C44 0.096(8) 0.158(11) 0.089(8) 0.018(7) 0.004(6) 0.018(7)
C45 0.119(10) 0.32(2) 0.094(9) 0.060(12) 0.028(8) 0.098(12)
C46 0.222(16) 0.234(18) 0.056(7) -0.010(9) -0.005(9) 0.165(15)
C47 0.42(3) 0.101(10) 0.067(9) -0.005(7) 0.006(12) 0.104(13)
C48 0.288(17) 0.067(7) 0.079(7) 0.008(6) -0.026(9) -0.019(8)
N3 0.061(4) 0.046(3) 0.049(3) -0.005(3) -0.013(3) 0.003(3)
N4 0.036(3) 0.039(3) 0.046(3) 0.005(3) 0.010(2) -0.007(2)
C49 0.056(4) 0.048(4) 0.061(5) -0.013(4) -0.011(4) -0.006(3)
C50 0.046(4) 0.038(4) 0.056(4) -0.005(3) 0.006(3) -0.005(3)
C51 0.026(3) 0.043(4) 0.041(3) -0.005(3) 0.010(3) -0.001(3)
C52 0.038(3) 0.042(4) 0.042(4) -0.004(3) 0.000(3) -0.009(3)
C53 0.058(4) 0.042(4) 0.047(4) -0.001(3) -0.004(3) -0.006(3)
C54 0.126(7) 0.078(6) 0.050(5) -0.003(4) -0.025(5) 0.010(5)
C55 0.054(5) 0.069(5) 0.052(4) 0.005(4) -0.015(4) -0.006(4)
C56 0.074(6) 0.154(10) 0.068(6) -0.002(7) -0.009(5) -0.026(7)
C57 0.122(11) 0.191(17) 0.087(9) 0.048(10) -0.004(7) -0.075(11)
C58 0.177(15) 0.083(8) 0.107(11) 0.031(7) -0.045(9) -0.064(10)
C59 0.121(9) 0.107(9) 0.087(8) -0.035(7) -0.044(7) 0.042(7)
C60 0.067(5) 0.096(7) 0.061(5) 0.001(5) -0.009(4) 0.013(5)
C61 0.040(4) 0.035(3) 0.057(4) 0.007(3) 0.010(3) 0.001(3)
C62 0.046(4) 0.039(4) 0.053(4) -0.010(3) 0.018(3) -0.005(3)
C63 0.029(3) 0.036(3) 0.042(3) -0.004(3) 0.013(3) -0.007(2)
C64 0.043(3) 0.029(3) 0.040(4) 0.000(3) 0.007(3) -0.003(3)
C65 0.047(4) 0.040(4) 0.044(4) -0.003(3) 0.010(3) -0.007(3)
C66 0.052(4) 0.057(4) 0.054(4) 0.017(3) 0.009(3) -0.003(3)
C67 0.041(4) 0.057(4) 0.044(4) 0.006(3) 0.009(3) 0.007(3)
C68 0.065(5) 0.104(6) 0.058(5) -0.031(4) 0.030(4) -0.030(5)
C69 0.063(5) 0.101(6) 0.078(6) -0.032(5) 0.036(4) -0.026(5)
C70 0.052(4) 0.082(5) 0.067(5) -0.015(4) 0.008(4) -0.010(4)
C71 0.104(7) 0.128(8) 0.034(4) -0.020(5) 0.001(4) -0.048(6)
C72 0.095(6) 0.121(7) 0.029(4) 0.005(4) 0.018(4) -0.030(5)
Na1 0.109(3) 0.103(3) 0.215(4) 0.043(3) 0.061(3) 0.024(2)
O17 0.188(8) 0.156(8) 0.258(8) -0.062(7) -0.010(7) -0.003(7)
O18 0.194(13) 0.123(6) 0.50(2) 0.140(9) 0.120(13) 0.048(7)
O18' 0.23(4) 0.247(16) 0.31(2) 0.15(2) 0.17(2) 0.148(17)
O19 0.121(6) 0.350(13) 0.177(6) 0.104(7) 0.016(5) -0.015(7)
O20 0.093(4) 0.093(4) 0.153(6) 0.005(4) 0.034(4) 0.021(3)
O21 0.094(4) 0.092(4) 0.141(5) 0.013(4) 0.040(4) 0.001(3)
O22 0.133(5) 0.074(4) 0.066(3) 0.021(3) -0.005(3) -0.015(3)
O23 0.143(6) 0.187(8) 0.119(6) 0.015(6) 0.003(5) -0.061(6)
O24 0.187(9) 0.196(9) 0.172(8) 0.074(7) 0.010(7) -0.070(7)
O25 0.140(13) 0.140(13) 0.176(15) -0.012(12) -0.019(11) -0.028(11)
O26 0.180(11) 0.178(11) 0.235(12) 0.022(9) 0.013(9) 0.035(8)
O26' 0.185(10) 0.150(9) 0.160(10) -0.016(8) -0.002(8) 0.019(8)

loop_
_atom_type_symbol
_atom_type_description
_atom_type_scat_dispersion_real
_atom_type_scat_dispersion_imag
_atom_type_scat_source
C C 0.0033 0.0016 'International Tables Vol C Tables 4.2.6.8 and 6.1.1.4'
H H 0.0000 0.0000 'International Tables Vol C Tables 4.2.6.8 and 6.1.1.4'
N N 0.0061 0.0033 'International Tables Vol C Tables 4.2.6.8 and 6.1.1.4'
O O 0.0106 0.0060 'International Tables Vol C Tables 4.2.6.8 and 6.1.1.4'
Na Na 0.0362 0.0249 'International Tables Vol C Tables 4.2.6.8 and 6.1.1.4'
S S 0.1246 0.1234 'International Tables Vol C Tables 4.2.6.8 and 6.1.1.4'

loop_
_geom_angle_atom_site_label_1
_geom_angle_atom_site_label_2
_geom_angle_atom_site_label_3
_geom_angle
C24 S1 C2 103.0(2)
C8 S2 C6 105.8(2)
C12 S3 C14 98.6(3)
C18 S4 C20 102.8(3)
O6 S5 O7 111.7(3)
O6 S5 O5 112.3(4)
O7 S5 O5 113.3(3)
O6 S5 C4 106.5(3)
O7 S5 C4 106.7(3)
O5 S5 C4 105.7(3)
O8 S6 O9' 91.1(10)
O8 S6 O8' 24.2(11)
O9' S6 O8' 113.5(9)
O8 S6 O10 115.6(10)
O9' S6 O10 123.6(17)
O8' S6 O10 94.4(14)
O8 S6 O10' 131.3(13)
O9' S6 O10' 111.7(9)
O8' S6 O10' 111.1(9)
O10 S6 O10' 17.0(15)
O8 S6 O9 111.8(8)
O9' S6 O9 20.8(11)
O8' S6 O9 133.5(12)
O10 S6 O9 109.7(10)
O10' S6 O9 95.1(14)
O8 S6 C10 106.8(8)
O9' S6 C10 108.6(8)
O8' S6 C10 105.8(8)
O10 S6 C10 109.2(16)
O10' S6 C10 105.6(13)
O9 S6 C10 102.9(8)
O11 S7 O13 113.3(3)
O11 S7 O12 112.7(4)
O13 S7 O12 112.0(3)
O11 S7 C16 106.6(3)
O13 S7 C16 105.9(3)
O12 S7 C16 105.8(3)
O15' S8 O16' 114.4(11)
O15' S8 O16 143.1(13)
O16' S8 O16 44.7(13)
O15' S8 O14 66.8(14)
O16' S8 O14 148.1(12)
O16 S8 O14 113.7(4)
O15' S8 O14' 114.3(11)
O16' S8 O14' 112.8(10)
O16 S8 O14' 68.6(13)
O14 S8 O14' 49.1(13)
O15' S8 O15 45.5(14)
O16' S8 O15 71.0(14)
O16 S8 O15 112.0(4)
O14 S8 O15 110.6(4)
O14' S8 O15 148.6(13)
O15' S8 C22 108.3(12)
O16' S8 C22 102.9(12)
O16 S8 C22 106.6(3)
O14 S8 C22 106.7(3)
O14' S8 C22 102.7(12)
O15 S8 C22 106.8(3)
C1 O1 H1A 109.5
C13 O3 H3B 109.5
C19 O4 H4A 109.5
O1 C1 C6 122.8(5)
O1 C1 C2 120.0(5)
C6 C1 C2 117.2(5)
C3 C2 C1 121.3(5)
C3 C2 S1 119.7(4)
C1 C2 S1 118.5(4)
C4 C3 C2 120.1(5)
C4 C3 H3A 120.0
C2 C3 H3A 120.0
C5 C4 C3 119.7(5)
C5 C4 S5 120.7(4)
C3 C4 S5 119.6(4)
C4 C5 C6 121.2(5)
C4 C5 H5A 119.4
C6 C5 H5A 119.4
C5 C6 C1 120.4(5)
C5 C6 S2 118.8(4)
C1 C6 S2 120.0(4)
O2 C7 C12 117.5(5)
O2 C7 C8 123.1(5)
C12 C7 C8 119.5(5)
C9 C8 C7 119.4(5)
C9 C8 S2 118.1(5)
C7 C8 S2 122.1(4)
C8 C9 C10 121.6(6)
C8 C9 H9A 119.2
C10 C9 H9A 119.2
C9 C10 C11 119.5(5)
C9 C10 S6 121.5(5)
C11 C10 S6 119.0(5)
C10 C11 C12 120.5(6)
C10 C11 H11A 119.7
C12 C11 H11A 119.7
C11 C12 C7 119.5(5)
C11 C12 S3 121.0(4)
C7 C12 S3 119.6(4)
O3 C13 C14 117.6(5)
O3 C13 C18 123.0(5)
C14 C13 C18 119.4(5)
C13 C14 C15 119.7(5)
C13 C14 S3 121.1(4)
C15 C14 S3 119.2(4)
C16 C15 C14 120.9(6)
C16 C15 H15A 119.6
C14 C15 H15A 119.6
C17 C16 C15 119.1(6)
C17 C16 S7 122.9(5)
C15 C16 S7 117.6(5)
C16 C17 C18 122.1(5)
C16 C17 H17A 119.0
C18 C17 H17A 119.0
C17 C18 C13 118.6(6)
C17 C18 S4 120.4(4)
C13 C18 S4 121.0(5)
O4 C19 C20 117.8(5)
O4 C19 C24 123.2(5)
C20 C19 C24 119.0(5)
C21 C20 C19 119.9(5)
C21 C20 S4 118.9(4)
C19 C20 S4 120.7(4)
C22 C21 C20 120.5(5)
C22 C21 H21A 119.7
C20 C21 H21A 119.7
C23 C22 C21 119.8(5)
C23 C22 S8 118.4(4)
C21 C22 S8 121.7(4)
C24 C23 C22 120.6(5)
C24 C23 H23A 119.7
C22 C23 H23A 119.7
C23 C24 C19 120.1(5)
C23 C24 S1 118.5(4)
C19 C24 S1 121.0(4)
C25 N1 C29 121.3(6)
C25 N1 C30 118.8(6)
C29 N1 C30 119.9(6)
C41 N2 C37 119.7(6)
C41 N2 C42 119.6(6)
C37 N2 C42 120.5(6)
N1 C25 C26 120.7(6)
N1 C25 H25A 119.7
C26 C25 H25A 119.7
C25 C26 C27 120.1(6)
C25 C26 H26A 120.0
C27 C26 H26A 120.0
C28 C27 C26 116.9(6)
C28 C27 C39 121.6(6)
C26 C27 C39 121.6(6)
C29 C28 C27 121.6(6)
C29 C28 H28A 119.2
C27 C28 H28A 119.2
N1 C29 C28 119.4(6)
N1 C29 H29A 120.3
C28 C29 H29A 120.3
N1 C30 C31 113.0(5)
N1 C30 H30A 109.0
C31 C30 H30A 109.0
N1 C30 H30B 109.0
C31 C30 H30B 109.0
H30A C30 H30B 107.8
C32 C31 C36 118.2(7)
C32 C31 C30 124.2(6)
C36 C31 C30 117.5(6)
C31 C32 C33 120.5(7)
C31 C32 H32A 119.7
C33 C32 H32A 119.7
C34 C33 C32 119.8(9)
C34 C33 H33A 120.1
C32 C33 H33A 120.1
C35 C34 C33 120.7(9)
C35 C34 H34A 119.6
C33 C34 H34A 119.6
C34 C35 C36 119.6(9)
C34 C35 H35A 120.2
C36 C35 H35A 120.2
C31 C36 C35 121.1(8)
C31 C36 H36A 119.5
C35 C36 H36A 119.5
N2 C37 C38 121.6(6)
N2 C37 H37A 119.2
C38 C37 H37A 119.2
C37 C38 C39 120.0(6)
C37 C38 H38A 120.0
C39 C38 H38A 120.0
C38 C39 C40 117.8(6)
C38 C39 C27 122.0(6)
C40 C39 C27 120.1(5)
C41 C40 C39 120.0(6)
C41 C40 H40A 120.0
C39 C40 H40A 120.0
N2 C41 C40 120.8(6)
N2 C41 H41A 119.6
C40 C41 H41A 119.6
C43 C42 N2 113.4(6)
C43 C42 H42A 108.9
N2 C42 H42A 108.9
C43 C42 H42B 108.9
N2 C42 H42B 108.9
H42A C42 H42B 107.7
C44 C43 C48 120.0
C44 C43 C42 117.4(7)
C48 C43 C42 122.5(7)
C43 C44 C45 120.0
C43 C44 H44A 120.0
C45 C44 H44A 120.0
C46 C45 C44 120.0
C46 C45 H45A 120.0
C44 C45 H45A 120.0
C45 C46 C47 120.0
C45 C46 H46A 120.0
C47 C46 H46A 120.0
C46 C47 C48 120.0
C46 C47 H47A 120.0
C48 C47 H47A 120.0
C47 C48 C43 120.0
C47 C48 H48A 120.0
C43 C48 H48A 120.0
C49 N3 C53 119.7(5)
C49 N3 C54 119.2(6)
C53 N3 C54 121.1(6)
C61 N4 C65 120.8(5)
C61 N4 C66 120.5(5)
C65 N4 C66 118.7(5)
N3 C49 C50 121.6(6)
N3 C49 H49A 119.2
C50 C49 H49A 119.2
C49 C50 C51 119.7(6)
C49 C50 H50A 120.1
C51 C50 H50A 120.1
C52 C51 C50 117.5(5)
C52 C51 C63 120.4(5)
C50 C51 C63 122.2(5)
C53 C52 C51 120.5(5)
C53 C52 H52A 119.7
C51 C52 H52A 119.7
N3 C53 C52 121.0(6)
N3 C53 H53A 119.5
C52 C53 H53A 119.5
C55 C54 N3 112.8(6)
C55 C54 H54A 109.0
N3 C54 H54A 109.0
C55 C54 H54B 109.0
N3 C54 H54B 109.0
H54A C54 H54B 107.8
C60 C55 C56 120.2(9)
C60 C55 C54 121.4(8)
C56 C55 C54 118.4(9)
C55 C56 C57 121.3(11)
C55 C56 H56A 119.4
C57 C56 H56A 119.4
C58 C57 C56 115.6(12)
C58 C57 H57A 122.2
C56 C57 H57A 122.2
C57 C58 C59 126.4(14)
C57 C58 H58A 116.8
C59 C58 H58A 116.8
C58 C59 C60 116.8(11)
C58 C59 H59A 121.6
C60 C59 H59A 121.6
C55 C60 C59 119.9(10)
C55 C60 H60A 120.1
C59 C60 H60A 120.1
N4 C61 C62 120.7(5)
N4 C61 H61A 119.6
C62 C61 H61A 119.6
C61 C62 C63 119.6(6)
C61 C62 H62A 120.2
C63 C62 H62A 120.2
C62 C63 C64 118.2(5)
C62 C63 C51 121.4(5)
C64 C63 C51 120.3(5)
C65 C64 C63 119.9(5)
C65 C64 H64A 120.1
C63 C64 H64A 120.1
N4 C65 C64 120.6(6)
N4 C65 H65A 119.7
C64 C65 H65A 119.7
N4 C66 C67 110.8(5)
N4 C66 H66A 109.5
C67 C66 H66A 109.5
N4 C66 H66B 109.5
C67 C66 H66B 109.5
H66A C66 H66B 108.1
C72 C67 C68 118.0(6)
C72 C67 C66 121.5(6)
C68 C67 C66 120.5(6)
C69 C68 C67 121.1(7)
C69 C68 H68A 119.4
C67 C68 H68A 119.4
C70 C69 C68 119.7(7)
C70 C69 H69A 120.1
C68 C69 H69A 120.1
C71 C70 C69 119.6(7)
C71 C70 H70A 120.2
C69 C70 H70A 120.2
C70 C71 C72 120.5(7)
C70 C71 H71A 119.7
C72 C71 H71A 119.7
C67 C72 C71 120.8(7)
C67 C72 H72A 119.6
C71 C72 H72A 119.6
O18 Na1 O19 102.1(7)
O18 Na1 O20 122.1(5)
O19 Na1 O20 87.9(3)
O18 Na1 O21 127.3(4)
O19 Na1 O21 86.5(4)
O20 Na1 O21 110.0(3)
O18 Na1 O17 89.6(7)
O19 Na1 O17 168.1(4)
O20 Na1 O17 84.0(4)
O21 Na1 O17 88.1(3)
O18 Na1 O18' 41(2)
O19 Na1 O18' 62(2)
O20 Na1 O18' 121.1(14)
O21 Na1 O18' 116.3(13)
O17 Na1 O18' 130(2)
Na1 O17 H17B 119.9
Na1 O17 H17C 100.4
H17B O17 H17C 119.8
Na1 O18 H18A 121.8
Na1 O18 H18B 118.2
H18A O18 H18B 120.0
Na1 O18' H18A 84.4
Na1 O18' H18C 115.0
H18A O18' H18C 30.9
Na1 O18' H18D 108.0
H18A O18' H18D 122.7
H18C O18' H18D 106.0
Na1 O19 H19A 120.3
Na1 O19 H19B 119.7
H19A O19 H19B 120.0
Na1 O20 H20A 120.1
Na1 O20 H20B 119.9
H20A O20 H20B 120.0
Na1 O21 H21B 109.0
Na1 O21 H21C 109.4
H21B O21 H21C 109.5

loop_
_geom_bond_atom_site_label_1
_geom_bond_atom_site_label_2
_geom_bond_distance
S1 C24 1.773(5)
S1 C2 1.789(5)
S2 C8 1.777(6)
S2 C6 1.787(5)
S3 C12 1.769(6)
S3 C14 1.776(5)
S4 C18 1.778(6)
S4 C20 1.786(6)
S5 O6 1.431(5)
S5 O7 1.437(5)
S5 O5 1.445(5)
S5 C4 1.769(5)
S6 O8 1.393(8)
S6 O9' 1.415(9)
S6 O8' 1.417(8)
S6 O10 1.417(9)
S6 O10' 1.432(8)
S6 O9 1.475(8)
S6 C10 1.773(6)
S7 O11 1.437(5)
S7 O13 1.450(5)
S7 O12 1.452(5)
S7 C16 1.757(6)
S8 O15' 1.403(9)
S8 O16' 1.415(9)
S8 O16 1.417(5)
S8 O14 1.421(5)
S8 O14' 1.424(9)
S8 O15 1.450(5)
S8 C22 1.788(5)
O1 C1 1.309(6)
O1 H1A 0.8200
O2 C7 1.337(6)
O3 C13 1.345(7)
O3 H3B 0.8200
O4 C19 1.345(6)
O4 H4A 0.8200
C1 C6 1.407(7)
C1 C2 1.413(7)
C2 C3 1.390(7)
C3 C4 1.381(7)
C3 H3A 0.9300
C4 C5 1.376(7)
C5 C6 1.391(7)
C5 H5A 0.9300
C7 C12 1.406(7)
C7 C8 1.411(7)
C8 C9 1.373(8)
C9 C10 1.381(8)
C9 H9A 0.9300
C10 C11 1.388(8)
C11 C12 1.392(8)
C11 H11A 0.9300
C13 C14 1.390(8)
C13 C18 1.417(7)
C14 C15 1.401(8)
C15 C16 1.386(8)
C15 H15A 0.9300
C16 C17 1.366(8)
C17 C18 1.394(8)
C17 H17A 0.9300
C19 C20 1.398(7)
C19 C24 1.403(7)
C20 C21 1.385(7)
C21 C22 1.383(8)
C21 H21A 0.9300
C22 C23 1.381(8)
C23 C24 1.378(7)
C23 H23A 0.9300
N1 C25 1.331(8)
N1 C29 1.344(8)
N1 C30 1.491(8)
N2 C41 1.340(8)
N2 C37 1.347(8)
N2 C42 1.492(8)
C25 C26 1.363(9)
C25 H25A 0.9300
C26 C27 1.403(8)
C26 H26A 0.9300
C27 C28 1.373(8)
C27 C39 1.467(8)
C28 C29 1.366(9)
C28 H28A 0.9300
C29 H29A 0.9300
C30 C31 1.499(9)
C30 H30A 0.9700
C30 H30B 0.9700
C31 C32 1.357(9)
C31 C36 1.367(9)
C32 C33 1.381(10)
C32 H32A 0.9300
C33 C34 1.361(12)
C33 H33A 0.9300
C34 C35 1.324(12)
C34 H34A 0.9300
C35 C36 1.387(12)
C35 H35A 0.9300
C36 H36A 0.9300
C37 C38 1.359(9)
C37 H37A 0.9300
C38 C39 1.381(8)
C38 H38A 0.9300
C39 C40 1.392(8)
C40 C41 1.373(9)
C40 H40A 0.9300
C41 H41A 0.9300
C42 C43 1.472(9)
C42 H42A 0.9700
C42 H42B 0.9700
C43 C44 1.3900
C43 C48 1.3900
C44 C45 1.3900
C44 H44A 0.9300
C45 C46 1.3900
C45 H45A 0.9300
C46 C47 1.3900
C46 H46A 0.9300
C47 C48 1.3900
C47 H47A 0.9300
C48 H48A 0.9300
N3 C49 1.335(8)
N3 C53 1.339(7)
N3 C54 1.508(8)
N4 C61 1.335(7)
N4 C65 1.339(7)
N4 C66 1.497(7)
C49 C50 1.363(8)
C49 H49A 0.9300
C50 C51 1.393(8)
C50 H50A 0.9300
C51 C52 1.375(8)
C51 C63 1.463(8)
C52 C53 1.366(8)
C52 H52A 0.9300
C53 H53A 0.9300
C54 C55 1.477(10)
C54 H54A 0.9700
C54 H54B 0.9700
C55 C60 1.349(10)
C55 C56 1.370(12)
C56 C57 1.405(17)
C56 H56A 0.9300
C57 C58 1.330(18)
C57 H57A 0.9300
C58 C59 1.348(17)
C58 H58A 0.9300
C59 C60 1.412(13)
C59 H59A 0.9300
C60 H60A 0.9300
C61 C62 1.376(8)
C61 H61A 0.9300
C62 C63 1.382(8)
C62 H62A 0.9300
C63 C64 1.388(7)
C64 C65 1.366(8)
C64 H64A 0.9300
C65 H65A 0.9300
C66 C67 1.502(9)
C66 H66A 0.9700
C66 H66B 0.9700
C67 C72 1.365(9)
C67 C68 1.373(9)
C68 C69 1.371(9)
C68 H68A 0.9300
C69 C70 1.367(10)
C69 H69A 0.9300
C70 C71 1.349(10)
C70 H70A 0.9300
C71 C72 1.376(10)
C71 H71A 0.9300
C72 H72A 0.9300
Na1 O18 2.287(11)
Na1 O19 2.295(11)
Na1 O20 2.315(7)
Na1 O21 2.351(7)
Na1 O17 2.431(11)
Na1 O18' 2.67(6)
O17 H17B 0.8499
O17 H17C 0.8498
O18 H18A 0.8500
O18 H18B 0.8500
O18' H18A 1.2448
O18' H18C 0.8499
O18' H18D 0.8501
O19 H19A 0.8501
O19 H19B 0.8498
O20 H20A 0.8501
O20 H20B 0.8498
O21 H21B 0.8500
O21 H21C 0.8501

loop_
_geom_torsion_atom_site_label_1
_geom_torsion_atom_site_label_2
_geom_torsion_atom_site_label_3
_geom_torsion_atom_site_label_4
_geom_torsion
O1 C1 C2 C3 -176.4(5)
C6 C1 C2 C3 3.9(7)
O1 C1 C2 S1 11.8(7)
C6 C1 C2 S1 -167.9(4)
C24 S1 C2 C3 89.4(5)
C24 S1 C2 C1 -98.7(4)
C1 C2 C3 C4 -2.7(8)
S1 C2 C3 C4 169.0(4)
C2 C3 C4 C5 -0.1(8)
C2 C3 C4 S5 -179.1(4)
O6 S5 C4 C5 117.8(5)
O7 S5 C4 C5 -1.6(5)
O5 S5 C4 C5 -122.6(5)
O6 S5 C4 C3 -63.2(5)
O7 S5 C4 C3 177.4(4)
O5 S5 C4 C3 56.4(5)
C3 C4 C5 C6 1.7(8)
S5 C4 C5 C6 -179.3(4)
C4 C5 C6 C1 -0.4(8)
C4 C5 C6 S2 -170.3(4)
O1 C1 C6 C5 178.0(5)
C2 C1 C6 C5 -2.3(7)
O1 C1 C6 S2 -12.3(7)
C2 C1 C6 S2 167.4(4)
C8 S2 C6 C5 -100.2(5)
C8 S2 C6 C1 89.9(5)
O2 C7 C8 C9 178.9(5)
C12 C7 C8 C9 -1.2(8)
O2 C7 C8 S2 6.2(7)
C12 C7 C8 S2 -173.8(4)
C6 S2 C8 C9 114.9(5)
C6 S2 C8 C7 -72.3(5)
C7 C8 C9 C10 0.1(8)
S2 C8 C9 C10 173.1(5)
C8 C9 C10 C11 1.2(9)
C8 C9 C10 S6 180.0(5)
O8 S6 C10 C9 108.2(8)
O9' S6 C10 C9 -154.8(10)
O8' S6 C10 C9 83.1(12)
O10 S6 C10 C9 -17.4(12)
O10' S6 C10 C9 -34.8(11)
O9 S6 C10 C9 -133.9(9)
O8 S6 C10 C11 -73.0(8)
O9' S6 C10 C11 24.0(10)
O8' S6 C10 C11 -98.2(12)
O10 S6 C10 C11 161.3(11)
O10' S6 C10 C11 144.0(10)
O9 S6 C10 C11 44.9(9)
C9 C10 C11 C12 -1.4(9)
S6 C10 C11 C12 179.8(4)
C10 C11 C12 C7 0.3(8)
C10 C11 C12 S3 -179.0(4)
O2 C7 C12 C11 -179.1(5)
C8 C7 C12 C11 1.0(8)
O2 C7 C12 S3 0.2(7)
C8 C7 C12 S3 -179.8(4)
C14 S3 C12 C11 -110.1(5)
C14 S3 C12 C7 70.6(5)
O3 C13 C14 C15 176.4(5)
C18 C13 C14 C15 -5.1(8)
O3 C13 C14 S3 -2.1(7)
C18 C13 C14 S3 176.4(4)
C12 S3 C14 C13 -124.6(5)
C12 S3 C14 C15 57.0(5)
C13 C14 C15 C16 1.8(8)
S3 C14 C15 C16 -179.7(4)
C14 C15 C16 C17 0.9(9)
C14 C15 C16 S7 -173.0(4)
O11 S7 C16 C17 21.4(6)
O13 S7 C16 C17 142.3(5)
O12 S7 C16 C17 -98.7(6)
O11 S7 C16 C15 -165.0(5)
O13 S7 C16 C15 -44.1(5)
O12 S7 C16 C15 74.9(5)
C15 C16 C17 C18 -0.2(9)
S7 C16 C17 C18 173.3(4)
C16 C17 C18 C13 -3.1(8)
C16 C17 C18 S4 178.5(5)
O3 C13 C18 C17 -175.9(5)
C14 C13 C18 C17 5.7(8)
O3 C13 C18 S4 2.5(7)
C14 C13 C18 S4 -175.8(4)
C20 S4 C18 C17 -67.1(5)
C20 S4 C18 C13 114.4(5)
O4 C19 C20 C21 177.0(5)
C24 C19 C20 C21 -2.0(8)
O4 C19 C20 S4 5.2(7)
C24 C19 C20 S4 -173.7(4)
C18 S4 C20 C21 125.2(5)
C18 S4 C20 C19 -63.0(5)
C19 C20 C21 C22 0.1(9)
S4 C20 C21 C22 172.0(5)
C20 C21 C22 C23 1.5(9)
C20 C21 C22 S8 -175.4(5)
O15' S8 C22 C23 -178.7(18)
O16' S8 C22 C23 59.8(17)
O16 S8 C22 C23 13.6(7)
O14 S8 C22 C23 -108.2(6)
O14' S8 C22 C23 -57.5(16)
O15 S8 C22 C23 133.5(6)
O15' S8 C22 C21 -1.7(18)
O16' S8 C22 C21 -123.2(17)
O16 S8 C22 C21 -169.4(6)
O14 S8 C22 C21 68.8(7)
O14' S8 C22 C21 119.5(16)
O15 S8 C22 C21 -49.5(7)
C21 C22 C23 C24 -1.2(8)
S8 C22 C23 C24 175.9(4)
C22 C23 C24 C19 -0.7(8)
C22 C23 C24 S1 -174.0(4)
O4 C19 C24 C23 -176.6(5)
C20 C19 C24 C23 2.3(8)
O4 C19 C24 S1 -3.5(7)
C20 C19 C24 S1 175.4(4)
C2 S1 C24 C23 -114.1(4)
C2 S1 C24 C19 72.8(5)
C29 N1 C25 C26 -1.4(10)
C30 N1 C25 C26 177.3(6)
N1 C25 C26 C27 2.6(10)
C25 C26 C27 C28 -1.0(9)
C25 C26 C27 C39 178.4(6)
C26 C27 C28 C29 -1.6(9)
C39 C27 C28 C29 178.9(6)
C25 N1 C29 C28 -1.3(9)
C30 N1 C29 C28 -180.0(6)
C27 C28 C29 N1 2.8(10)
C25 N1 C30 C31 -76.9(8)
C29 N1 C30 C31 101.8(7)
N1 C30 C31 C32 -15.5(9)
N1 C30 C31 C36 167.5(6)
C36 C31 C32 C33 -4.1(11)
C30 C31 C32 C33 178.8(7)
C31 C32 C33 C34 3.6(13)
C32 C33 C34 C35 -1.1(14)
C33 C34 C35 C36 -0.8(15)
C32 C31 C36 C35 2.2(12)
C30 C31 C36 C35 179.5(8)
C34 C35 C36 C31 0.3(14)
C41 N2 C37 C38 1.1(10)
C42 N2 C37 C38 -173.2(7)
N2 C37 C38 C39 -0.1(11)
C37 C38 C39 C40 -0.2(10)
C37 C38 C39 C27 177.1(6)
C28 C27 C39 C38 -134.3(7)
C26 C27 C39 C38 46.3(9)
C28 C27 C39 C40 42.9(9)
C26 C27 C39 C40 -136.5(7)
C38 C39 C40 C41 -0.5(10)
C27 C39 C40 C41 -177.8(6)
C37 N2 C41 C40 -1.8(10)
C42 N2 C41 C40 172.6(7)
C39 C40 C41 N2 1.5(11)
C41 N2 C42 C43 58.1(10)
C37 N2 C42 C43 -127.6(7)
N2 C42 C43 C44 77.4(8)
N2 C42 C43 C48 -106.7(7)
C48 C43 C44 C45 0.0
C42 C43 C44 C45 176.0(5)
C43 C44 C45 C46 0.0
C44 C45 C46 C47 0.0
C45 C46 C47 C48 0.0
C46 C47 C48 C43 0.0
C44 C43 C48 C47 0.0
C42 C43 C48 C47 -175.8(6)
C53 N3 C49 C50 0.5(10)
C54 N3 C49 C50 177.2(7)
N3 C49 C50 C51 0.2(10)
C49 C50 C51 C52 -1.6(8)
C49 C50 C51 C63 179.3(6)
C50 C51 C52 C53 2.5(8)
C63 C51 C52 C53 -178.4(5)
C49 N3 C53 C52 0.4(10)
C54 N3 C53 C52 -176.3(7)
C51 C52 C53 N3 -2.0(9)
C49 N3 C54 C55 157.2(7)
C53 N3 C54 C55 -26.1(11)
N3 C54 C55 C60 -71.5(9)
N3 C54 C55 C56 109.4(8)
C60 C55 C56 C57 -0.7(13)
C54 C55 C56 C57 178.3(9)
C55 C56 C57 C58 0.2(16)
C56 C57 C58 C59 1(2)
C57 C58 C59 C60 -0.8(18)
C56 C55 C60 C59 0.4(11)
C54 C55 C60 C59 -178.6(7)
C58 C59 C60 C55 0.3(12)
C65 N4 C61 C62 1.9(8)
C66 N4 C61 C62 -177.6(5)
N4 C61 C62 C63 1.1(8)
C61 C62 C63 C64 -3.3(8)
C61 C62 C63 C51 176.3(5)
C52 C51 C63 C62 -140.4(6)
C50 C51 C63 C62 38.7(8)
C52 C51 C63 C64 39.2(7)
C50 C51 C63 C64 -141.7(6)
C62 C63 C64 C65 2.6(8)
C51 C63 C64 C65 -177.0(5)
C61 N4 C65 C64 -2.6(8)
C66 N4 C65 C64 176.8(5)
C63 C64 C65 N4 0.3(8)
C61 N4 C66 C67 121.4(6)
C65 N4 C66 C67 -58.1(7)
N4 C66 C67 C72 129.1(7)
N4 C66 C67 C68 -46.6(8)
C72 C67 C68 C69 3.9(12)
C66 C67 C68 C69 179.8(7)
C67 C68 C69 C70 1.0(13)
C68 C69 C70 C71 -4.8(13)
C69 C70 C71 C72 3.6(14)
C68 C67 C72 C71 -5.1(12)
C66 C67 C72 C71 179.0(7)
C70 C71 C72 C67 1.5(14)
